data_4342462
loop_
_publ_author_name
'Tamm, Nadezhda B.'
'Yang, Shangfeng'
'Wei, Tao'
'Troyanov, Sergey I.'

_publ_section_title
;
 Five Isolated Pentagon Rule Isomers of Higher Fullerene C94 Captured as
 Chlorides and CF3 Derivatives: C94(34)Cl14, C94(61)Cl20, C94(133)Cl22,
 C94(42)(CF3)16, and C94(43)(CF3)18.
;
_journal_issue 6
_journal_name_full 'Inorganic chemistry'
_journal_page_first 2494
_journal_page_last 2496
_journal_paper_doi 10.1021/ic503118t
_journal_volume 54
_journal_year 2015
_chemical_formula_sum 'C94 Cl21.67'
_chemical_formula_weight 1897.10
_space_group_crystal_system monoclinic
_space_group_IT_number 15
_space_group_name_Hall '-C 2yc'
_space_group_name_H-M_alt 'C 1 2/c 1'
_symmetry_space_group_name_Hall '-C 2yc'
_symmetry_space_group_name_H-M 'C 1 2/c 1'
_atom_sites_solution_hydrogens none
_audit_creation_method SHELXL-2014/7
_cell_angle_alpha 90
_cell_angle_beta 122.417(9)
_cell_angle_gamma 90
_cell_formula_units_Z 8
_cell_length_a 35.685(3)
_cell_length_b 20.2810(10)
_cell_length_c 21.358(2)
_cell_measurement_reflns_used 35000
_cell_measurement_temperature 100(2)
_cell_measurement_theta_max 32
_cell_measurement_theta_min 5
_cell_volume 13049(2)
_computing_cell_refinement XDS
_computing_data_collection XDS
_computing_data_reduction XDS
_computing_structure_refinement 'SHELXL-2014/7 (Sheldrick, 2014)'
_diffrn_ambient_temperature 100(2)
_diffrn_measured_fraction_theta_full 0.907
_diffrn_measured_fraction_theta_max 0.779
_diffrn_measurement_device_type MAR225
_diffrn_measurement_method CCD
_diffrn_radiation_type synchrotron
_diffrn_radiation_wavelength 0.88561
_diffrn_reflns_av_R_equivalents 0.0589
_diffrn_reflns_av_unetI/netI 0.0323
_diffrn_reflns_Laue_measured_fraction_full 0.907
_diffrn_reflns_Laue_measured_fraction_max 0.779
_diffrn_reflns_limit_h_max 37
_diffrn_reflns_limit_h_min -36
_diffrn_reflns_limit_k_max 25
_diffrn_reflns_limit_k_min -25
_diffrn_reflns_limit_l_max 28
_diffrn_reflns_limit_l_min -28
_diffrn_reflns_number 96300
_diffrn_reflns_point_group_measured_fraction_full 0.907
_diffrn_reflns_point_group_measured_fraction_max 0.779
_diffrn_reflns_theta_full 31.775
_diffrn_reflns_theta_max 36.953
_diffrn_reflns_theta_min 1.508
_diffrn_source 'BL 14.2 PSF, BESSY, Berlin, Germany'
_exptl_absorpt_coefficient_mu 1.787
_exptl_absorpt_correction_type none
_exptl_crystal_colour orange
_exptl_crystal_density_diffrn 1.931
_exptl_crystal_description plate
_exptl_crystal_F_000 7459
_exptl_crystal_size_max 0.030
_exptl_crystal_size_mid 0.020
_exptl_crystal_size_min 0.010
_refine_diff_density_max 0.660
_refine_diff_density_min -0.741
_refine_diff_density_rms 0.106
_refine_ls_extinction_method none
_refine_ls_goodness_of_fit_ref 1.007
_refine_ls_matrix_type full
_refine_ls_number_parameters 1046
_refine_ls_number_reflns 13322
_refine_ls_number_restraints 0
_refine_ls_restrained_S_all 1.007
_refine_ls_R_factor_all 0.0691
_refine_ls_R_factor_gt 0.0476
_refine_ls_shift/su_max 0.001
_refine_ls_shift/su_mean 0.000
_refine_ls_structure_factor_coef Fsqd
_refine_ls_weighting_details 'w=1/[\s^2^(Fo^2^)+(0.0700P)^2^+55.0000P] where P=(Fo^2^+2Fc^2^)/3'
_refine_ls_weighting_scheme calc
_refine_ls_wR_factor_gt 0.1160
_refine_ls_wR_factor_ref 0.1259
_reflns_Friedel_coverage 0.000
_reflns_number_gt 10347
_reflns_number_total 13322
_reflns_threshold_expression 'I > 2\s(I)'
_cod_data_source_file ic503118t_si_006.cif
_cod_data_source_block 94133cl22
_cod_depositor_comments 'Adding full bibliography for 4342459--4342463.cif.'
_cod_database_code 4342462
_shelx_shelxl_version_number 2014/7
_shelx_space_group_comment
;
The symmetry employed for this shelxl refinement is uniquely defined
by the following loop, which should always be used as a source of
symmetry information in preference to the above space-group names.
They are only intended as comments.
;
_shelx_estimated_absorpt_t_min 0.972
_shelx_estimated_absorpt_t_max 0.990

loop_
_space_group_symop_operation_xyz
'x, y, z'
'-x, y, -z+1/2'
'x+1/2, y+1/2, z'
'-x+1/2, y+1/2, -z+1/2'
'-x, -y, -z'
'x, -y, z-1/2'
'-x+1/2, -y+1/2, -z'
'x+1/2, -y+1/2, z-1/2'

loop_
_atom_site_label
_atom_site_type_symbol
_atom_site_fract_x
_atom_site_fract_y
_atom_site_fract_z
_atom_site_U_iso_or_equiv
_atom_site_adp_type
_atom_site_occupancy
_atom_site_site_symmetry_order
_atom_site_calc_flag
_atom_site_refinement_flags_occupancy
Cl1 Cl 0.31680(3) 0.84231(4) 0.75807(5) 0.02538(19) Uani 1 1 d .
Cl2 Cl 0.24530(3) 0.91306(4) 0.58095(5) 0.0273(2) Uani 1 1 d .
Cl3 Cl 0.28016(3) 0.84589(4) 0.92349(4) 0.02304(19) Uani 1 1 d .
Cl4 Cl 0.33476(3) 0.66573(5) 0.76973(5) 0.0291(2) Uani 1 1 d .
Cl5 Cl 0.16230(3) 0.79162(5) 0.39034(5) 0.0283(2) Uani 1 1 d .
Cl6 Cl 0.15309(3) 1.01999(4) 0.55212(5) 0.02537(19) Uani 1 1 d .
Cl7 Cl 0.11751(4) 1.02545(4) 0.69989(6) 0.0249(3) Uani 0.833(3) 1 d P
Cl8 Cl 0.17409(4) 0.91124(4) 0.88024(5) 0.0205(3) Uani 0.833(3) 1 d P
Cl9 Cl 0.30829(3) 0.66895(4) 0.95906(4) 0.02456(19) Uani 1 1 d .
Cl10 Cl 0.26224(3) 0.54508(5) 0.60444(5) 0.0295(2) Uani 1 1 d .
Cl11 Cl 0.15691(3) 0.61562(4) 0.40639(5) 0.0269(2) Uani 1 1 d .
Cl12 Cl 0.06789(3) 0.91073(4) 0.34527(5) 0.0282(2) Uani 1 1 d .
Cl13 Cl 0.00496(3) 0.97034(4) 0.64224(5) 0.02532(19) Uani 1 1 d .
Cl14 Cl 0.05674(3) 0.88815(4) 0.81317(5) 0.02508(19) Uani 1 1 d .
Cl15 Cl 0.09771(3) 0.76778(4) 0.90640(4) 0.02375(19) Uani 1 1 d .
Cl16 Cl 0.22678(3) 0.54688(4) 0.95387(4) 0.0253(2) Uani 1 1 d .
Cl17 Cl 0.03569(3) 0.53915(4) 0.34527(5) 0.0270(2) Uani 1 1 d .
Cl18 Cl -0.04143(3) 0.84365(4) 0.30561(4) 0.0268(2) Uani 1 1 d .
Cl19 Cl -0.07769(3) 0.87316(4) 0.45620(5) 0.0265(2) Uani 1 1 d .
Cl20 Cl 0.11793(3) 0.59771(4) 0.91980(4) 0.0252(2) Uani 1 1 d .
Cl21 Cl -0.06018(3) 0.65303(4) 0.30646(5) 0.0264(2) Uani 1 1 d .
Cl22 Cl -0.09604(3) 0.67716(4) 0.45714(5) 0.0264(2) Uani 1 1 d .
C1 C 0.23158(12) 0.84573(16) 0.72665(18) 0.0203(7) Uani 1 1 d .
C2 C 0.26548(12) 0.79888(17) 0.73021(18) 0.0206(7) Uani 1 1 d .
C3 C 0.24480(12) 0.76519(17) 0.65534(18) 0.0199(7) Uani 1 1 d .
C4 C 0.21327(12) 0.79344(17) 0.58825(19) 0.0204(7) Uani 1 1 d .
C5 C 0.20560(13) 0.86588(17) 0.59040(19) 0.0227(8) Uani 1 1 d .
C6 C 0.20641(12) 0.88058(16) 0.66079(18) 0.0199(7) Uani 1 1 d .
C7 C 0.16963(12) 0.91502(15) 0.64610(18) 0.0199(7) Uani 1 1 d .
C8 C 0.15426(12) 0.91191(15) 0.69430(17) 0.0175(7) Uani 1 1 d .
C9 C 0.17665(12) 0.87260(15) 0.75804(18) 0.0189(7) Uani 1 1 d .
C10 C 0.21695(12) 0.84256(15) 0.77574(18) 0.0189(7) Uani 1 1 d .
C11 C 0.24097(12) 0.79772(16) 0.84217(18) 0.0187(7) Uani 1 1 d .
C12 C 0.26443(11) 0.74072(16) 0.83103(18) 0.0188(7) Uani 1 1 d .
C13 C 0.27396(12) 0.74055(16) 0.77921(18) 0.0200(7) Uani 1 1 d .
C14 C 0.27785(12) 0.67852(17) 0.74373(19) 0.0224(8) Uani 1 1 d .
C15 C 0.24894(12) 0.69750(17) 0.66270(18) 0.0212(7) Uani 1 1 d .
C16 C 0.21992(12) 0.65614(17) 0.60459(19) 0.0207(7) Uani 1 1 d .
C17 C 0.18518(12) 0.68318(17) 0.53679(19) 0.0211(7) Uani 1 1 d .
C18 C 0.18418(12) 0.75236(17) 0.52871(18) 0.0218(7) Uani 1 1 d .
C19 C 0.14701(13) 0.78471(17) 0.45906(18) 0.0221(7) Uani 1 1 d .
C20 C 0.13349(13) 0.85159(17) 0.47280(18) 0.0209(7) Uani 1 1 d .
C21 C 0.15931(13) 0.88705(17) 0.53272(19) 0.0211(7) Uani 1 1 d .
C22 C 0.14166(13) 0.93525(15) 0.56494(19) 0.0207(7) Uani 1 1 d .
C23 C 0.09338(12) 0.92553(15) 0.53485(19) 0.0203(7) Uani 1 1 d .
C24 C 0.07903(12) 0.93495(15) 0.58347(18) 0.0201(7) Uani 1 1 d .
C25 C 0.10976(13) 0.93971(16) 0.66699(19) 0.0220(8) Uani 1 1 d .
C26 C 0.08471(12) 0.90401(16) 0.69368(18) 0.0194(7) Uani 1 1 d .
C27 C 0.10433(12) 0.86384(15) 0.75295(18) 0.0181(7) Uani 1 1 d .
C28 C 0.15347(13) 0.85384(16) 0.7990(2) 0.0232(8) Uani 1 1 d .
C29 C 0.16650(12) 0.78522(15) 0.83222(17) 0.0185(7) Uani 1 1 d .
C30 C 0.20820(12) 0.76157(16) 0.85252(17) 0.0191(7) Uani 1 1 d .
C31 C 0.21903(12) 0.69537(16) 0.86676(17) 0.0189(7) Uani 1 1 d .
C32 C 0.25987(12) 0.67915(16) 0.86553(18) 0.0207(7) Uani 1 1 d .
C33 C 0.25217(12) 0.61766(16) 0.81987(18) 0.0219(8) Uani 1 1 d .
C34 C 0.25920(12) 0.61840(16) 0.76029(18) 0.0210(7) Uani 1 1 d .
C35 C 0.23754(12) 0.57294(17) 0.70353(19) 0.0231(8) Uani 1 1 d .
C36 C 0.22319(13) 0.58410(17) 0.62274(19) 0.0222(8) Uani 1 1 d .
C37 C 0.17803(13) 0.55205(16) 0.58043(19) 0.0229(8) Uani 1 1 d .
C38 C 0.14207(13) 0.57655(16) 0.51391(18) 0.0215(7) Uani 1 1 d .
C39 C 0.14616(13) 0.63925(17) 0.47800(19) 0.0220(7) Uani 1 1 d .
C40 C 0.10238(13) 0.67929(17) 0.43972(18) 0.0214(7) Uani 1 1 d .
C41 C 0.10459(13) 0.74661(17) 0.42949(18) 0.0218(7) Uani 1 1 d .
C42 C 0.06907(12) 0.78917(17) 0.40889(17) 0.0198(7) Uani 1 1 d .
C43 C 0.08411(13) 0.86017(17) 0.42644(18) 0.0216(7) Uani 1 1 d .
C44 C 0.06577(12) 0.89136(16) 0.46870(18) 0.0210(7) Uani 1 1 d .
C45 C 0.02422(12) 0.87007(16) 0.45163(18) 0.0210(7) Uani 1 1 d .
C46 C 0.00998(12) 0.88159(16) 0.49962(19) 0.0211(7) Uani 1 1 d .
C47 C 0.03806(13) 0.91381(16) 0.56591(18) 0.0206(7) Uani 1 1 d .
C48 C 0.03544(12) 0.90305(16) 0.63283(19) 0.0208(7) Uani 1 1 d .
C49 C 0.01582(12) 0.83655(16) 0.62998(19) 0.0203(7) Uani 1 1 d .
C50 C 0.03336(12) 0.80426(16) 0.69639(19) 0.0194(7) Uani 1 1 d .
C51 C 0.07339(13) 0.82797(16) 0.76999(18) 0.0210(7) Uani 1 1 d .
C52 C 0.09186(12) 0.76251(16) 0.81711(18) 0.0183(7) Uani 1 1 d .
C53 C 0.13670(12) 0.74041(16) 0.83332(17) 0.0189(7) Uani 1 1 d .
C54 C 0.14786(12) 0.67218(16) 0.84714(17) 0.0192(7) Uani 1 1 d .
C55 C 0.18855(12) 0.64986(16) 0.86150(17) 0.0207(7) Uani 1 1 d .
C56 C 0.19916(12) 0.57737(16) 0.85981(18) 0.0217(7) Uani 1 1 d .
C57 C 0.22513(13) 0.56970(16) 0.82213(18) 0.0219(8) Uani 1 1 d .
C58 C 0.20213(12) 0.52489(15) 0.76263(19) 0.0221(8) Uani 1 1 d .
C59 C 0.20869(13) 0.52669(16) 0.70432(19) 0.0229(8) Uani 1 1 d .
C60 C 0.17139(13) 0.51514(16) 0.62987(19) 0.0223(8) Uani 1 1 d .
C61 C 0.12904(13) 0.50299(16) 0.61618(19) 0.0235(8) Uani 1 1 d .
C62 C 0.09386(13) 0.51916(16) 0.54466(19) 0.0224(8) Uani 1 1 d .
C63 C 0.10045(12) 0.55270(16) 0.49351(18) 0.0216(8) Uani 1 1 d .
C64 C 0.05678(13) 0.58196(16) 0.43325(19) 0.0232(8) Uani 1 1 d .
C65 C 0.06133(12) 0.65434(16) 0.42224(17) 0.0206(7) Uani 1 1 d .
C66 C 0.02472(12) 0.69739(16) 0.40266(17) 0.0200(7) Uani 1 1 d .
C67 C 0.02948(12) 0.76508(16) 0.39765(17) 0.0205(7) Uani 1 1 d .
C68 C -0.00225(12) 0.81451(16) 0.39849(18) 0.0211(7) Uani 1 1 d .
C69 C -0.02519(12) 0.78645(17) 0.43460(18) 0.0208(7) Uani 1 1 d .
C70 C -0.02480(12) 0.83350(16) 0.48986(19) 0.0209(7) Uani 1 1 d .
C71 C -0.01033(12) 0.79986(16) 0.56312(18) 0.0197(7) Uani 1 1 d .
C72 C -0.01663(12) 0.73212(16) 0.56480(18) 0.0197(7) Uani 1 1 d .
C73 C 0.00353(12) 0.69804(16) 0.63357(18) 0.0193(7) Uani 1 1 d .
C74 C 0.02611(12) 0.73689(17) 0.69868(19) 0.0203(7) Uani 1 1 d .
C75 C 0.05776(12) 0.71063(16) 0.76869(18) 0.0202(7) Uani 1 1 d .
C76 C 0.06725(12) 0.64549(16) 0.77556(19) 0.0206(7) Uani 1 1 d .
C77 C 0.11261(13) 0.62043(16) 0.83341(18) 0.0211(7) Uani 1 1 d .
C78 C 0.11681(13) 0.56135(16) 0.79410(19) 0.0225(8) Uani 1 1 d .
C79 C 0.15655(13) 0.54080(16) 0.80686(18) 0.0226(8) Uani 1 1 d .
C80 C 0.15899(13) 0.51080(15) 0.74959(19) 0.0237(8) Uani 1 1 d .
C81 C 0.12109(13) 0.50385(15) 0.67683(19) 0.0234(8) Uani 1 1 d .
C82 C 0.07916(13) 0.52666(16) 0.66303(19) 0.0230(8) Uani 1 1 d .
C83 C 0.04367(13) 0.54630(16) 0.58851(19) 0.0226(8) Uani 1 1 d .
C84 C 0.05076(13) 0.53621(16) 0.53009(19) 0.0222(8) Uani 1 1 d .
C85 C 0.02806(12) 0.57154(16) 0.46389(18) 0.0213(7) Uani 1 1 d .
C86 C -0.00419(12) 0.61535(17) 0.45245(19) 0.0222(8) Uani 1 1 d .
C87 C -0.01615(12) 0.67258(16) 0.40110(18) 0.0208(7) Uani 1 1 d .
C88 C -0.03109(12) 0.72219(16) 0.43640(18) 0.0202(7) Uani 1 1 d .
C89 C -0.03672(12) 0.69128(16) 0.49506(19) 0.0206(7) Uani 1 1 d .
C90 C -0.01263(12) 0.62651(16) 0.50846(19) 0.0206(7) Uani 1 1 d .
C91 C 0.01152(12) 0.59523(16) 0.57732(19) 0.0221(8) Uani 1 1 d .
C92 C 0.01535(12) 0.62883(16) 0.64091(19) 0.0209(7) Uani 1 1 d .
C93 C 0.04674(13) 0.60532(17) 0.71114(19) 0.0224(7) Uani 1 1 d .
C94 C 0.07781(13) 0.55395(16) 0.72259(18) 0.0216(8) Uani 1 1 d .

loop_
_atom_site_aniso_label
_atom_site_aniso_U_11
_atom_site_aniso_U_22
_atom_site_aniso_U_33
_atom_site_aniso_U_23
_atom_site_aniso_U_13
_atom_site_aniso_U_12
Cl1 0.0221(5) 0.0258(4) 0.0249(4) -0.0040(3) 0.0104(3) -0.0056(3)
Cl2 0.0317(5) 0.0263(4) 0.0271(4) -0.0028(3) 0.0179(4) -0.0094(3)
Cl3 0.0250(5) 0.0188(4) 0.0174(4) -0.0064(3) 0.0060(3) -0.0044(3)
Cl4 0.0225(5) 0.0329(5) 0.0249(4) -0.0034(3) 0.0081(4) 0.0052(3)
Cl5 0.0352(6) 0.0310(5) 0.0216(4) -0.0006(3) 0.0173(4) -0.0008(4)
Cl6 0.0336(5) 0.0134(4) 0.0273(4) 0.0021(3) 0.0151(4) -0.0029(3)
Cl7 0.0365(7) 0.0081(4) 0.0234(5) -0.0008(3) 0.0117(4) -0.0004(4)
Cl8 0.0269(6) 0.0145(4) 0.0167(5) -0.0036(3) 0.0094(4) -0.0032(3)
Cl9 0.0245(5) 0.0205(4) 0.0160(4) -0.0016(3) 0.0024(3) 0.0038(3)
Cl10 0.0294(5) 0.0286(4) 0.0247(4) -0.0077(3) 0.0108(4) 0.0070(4)
Cl11 0.0309(5) 0.0285(4) 0.0194(4) -0.0049(3) 0.0122(4) 0.0040(3)
Cl12 0.0419(6) 0.0213(4) 0.0180(4) 0.0044(3) 0.0139(4) 0.0028(4)
Cl13 0.0311(5) 0.0162(4) 0.0273(4) 0.0010(3) 0.0148(4) 0.0057(3)
Cl14 0.0299(5) 0.0214(4) 0.0220(4) -0.0033(3) 0.0126(3) 0.0016(3)
Cl15 0.0279(5) 0.0250(4) 0.0175(4) -0.0031(3) 0.0116(3) -0.0049(3)
Cl16 0.0355(5) 0.0156(4) 0.0149(4) 0.0022(3) 0.0069(3) 0.0048(3)
Cl17 0.0314(5) 0.0213(4) 0.0169(4) -0.0067(3) 0.0053(3) 0.0010(3)
Cl18 0.0310(5) 0.0225(4) 0.0154(4) 0.0039(3) 0.0048(3) 0.0057(3)
Cl19 0.0231(5) 0.0257(4) 0.0231(4) 0.0024(3) 0.0074(3) 0.0070(3)
Cl20 0.0348(5) 0.0195(4) 0.0176(4) 0.0020(3) 0.0115(3) -0.0060(3)
Cl21 0.0252(5) 0.0250(4) 0.0161(4) -0.0037(3) 0.0026(3) -0.0018(3)
Cl22 0.0218(5) 0.0294(4) 0.0219(4) -0.0034(3) 0.0076(3) -0.0046(3)
C1 0.024(2) 0.0152(15) 0.0190(16) -0.0030(12) 0.0097(14) -0.0038(12)
C2 0.0199(19) 0.0198(16) 0.0187(16) -0.0033(13) 0.0082(14) -0.0034(13)
C3 0.0172(18) 0.0238(17) 0.0199(16) -0.0038(13) 0.0107(14) -0.0017(13)
C4 0.0224(19) 0.0200(16) 0.0191(16) -0.0011(13) 0.0114(14) -0.0013(13)
C5 0.025(2) 0.0193(16) 0.0221(17) -0.0005(13) 0.0116(15) -0.0056(13)
C6 0.0228(19) 0.0151(15) 0.0184(16) -0.0049(12) 0.0089(14) -0.0085(12)
C7 0.0246(19) 0.0110(14) 0.0177(16) -0.0017(12) 0.0070(14) -0.0033(12)
C8 0.0237(19) 0.0102(14) 0.0163(15) -0.0032(11) 0.0092(13) -0.0042(12)
C9 0.0248(19) 0.0105(14) 0.0168(15) -0.0038(11) 0.0080(13) -0.0044(12)
C10 0.0225(19) 0.0127(14) 0.0153(15) -0.0041(11) 0.0060(13) -0.0044(12)
C11 0.0200(18) 0.0153(15) 0.0148(15) -0.0033(12) 0.0054(13) -0.0019(12)
C12 0.0165(18) 0.0152(15) 0.0168(15) -0.0022(12) 0.0037(13) 0.0000(12)
C13 0.0204(18) 0.0158(15) 0.0167(15) -0.0044(12) 0.0052(13) -0.0007(12)
C14 0.0215(19) 0.0215(17) 0.0182(16) -0.0044(13) 0.0067(14) 0.0015(13)
C15 0.0226(19) 0.0212(17) 0.0170(16) -0.0026(12) 0.0088(14) 0.0015(13)
C16 0.0223(19) 0.0199(16) 0.0186(16) -0.0026(13) 0.0100(14) 0.0035(13)
C17 0.0215(19) 0.0214(17) 0.0205(16) -0.0042(13) 0.0114(14) 0.0010(13)
C18 0.024(2) 0.0219(17) 0.0179(16) -0.0017(13) 0.0104(14) 0.0007(13)
C19 0.027(2) 0.0220(17) 0.0161(15) -0.0027(13) 0.0110(14) -0.0008(14)
C20 0.027(2) 0.0194(16) 0.0172(16) 0.0034(12) 0.0127(14) 0.0000(13)
C21 0.027(2) 0.0188(16) 0.0192(16) 0.0024(12) 0.0131(14) -0.0026(13)
C22 0.029(2) 0.0108(14) 0.0210(16) -0.0015(12) 0.0126(15) -0.0043(12)
C23 0.028(2) 0.0100(14) 0.0221(17) 0.0036(12) 0.0125(15) 0.0014(12)
C24 0.0252(19) 0.0096(14) 0.0199(16) 0.0003(12) 0.0083(14) 0.0018(12)
C25 0.030(2) 0.0140(15) 0.0186(16) 0.0016(12) 0.0105(14) -0.0002(13)
C26 0.0206(19) 0.0143(15) 0.0178(16) -0.0014(12) 0.0066(13) 0.0033(12)
C27 0.0252(19) 0.0113(14) 0.0159(15) -0.0021(11) 0.0097(13) -0.0013(12)
C28 0.026(2) 0.0157(16) 0.0250(18) 0.0042(13) 0.0121(15) 0.0012(13)
C29 0.0253(19) 0.0134(15) 0.0111(14) -0.0026(11) 0.0060(13) -0.0013(12)
C30 0.0225(19) 0.0156(15) 0.0123(14) -0.0019(11) 0.0047(13) -0.0031(12)
C31 0.0230(19) 0.0171(15) 0.0094(14) -0.0024(11) 0.0037(13) 0.0005(12)
C32 0.0219(19) 0.0168(15) 0.0141(15) -0.0011(12) 0.0034(13) 0.0008(13)
C33 0.0238(19) 0.0156(15) 0.0152(15) 0.0003(12) 0.0030(13) 0.0072(13)
C34 0.0193(18) 0.0184(16) 0.0172(16) -0.0005(12) 0.0045(13) 0.0051(13)
C35 0.026(2) 0.0173(16) 0.0180(16) -0.0014(12) 0.0061(14) 0.0080(13)
C36 0.025(2) 0.0178(16) 0.0200(16) -0.0036(13) 0.0092(14) 0.0060(13)
C37 0.026(2) 0.0164(16) 0.0203(16) -0.0040(13) 0.0084(14) 0.0047(13)
C38 0.028(2) 0.0151(15) 0.0184(16) -0.0050(12) 0.0109(14) 0.0026(13)
C39 0.028(2) 0.0209(16) 0.0170(16) -0.0042(12) 0.0115(14) 0.0014(13)
C40 0.026(2) 0.0200(16) 0.0132(15) -0.0021(12) 0.0076(14) 0.0009(13)
C41 0.028(2) 0.0224(17) 0.0117(14) -0.0016(12) 0.0084(13) 0.0008(14)
C42 0.025(2) 0.0197(16) 0.0112(14) 0.0014(12) 0.0071(13) 0.0011(13)
C43 0.027(2) 0.0188(16) 0.0146(15) 0.0018(12) 0.0082(14) -0.0002(13)
C44 0.027(2) 0.0139(15) 0.0170(16) 0.0042(12) 0.0083(14) 0.0026(13)
C45 0.026(2) 0.0135(15) 0.0161(15) 0.0046(12) 0.0065(14) 0.0043(13)
C46 0.025(2) 0.0149(15) 0.0189(16) 0.0025(12) 0.0085(14) 0.0060(13)
C47 0.028(2) 0.0123(14) 0.0186(16) 0.0013(12) 0.0106(14) 0.0047(12)
C48 0.0234(19) 0.0140(15) 0.0223(17) -0.0015(12) 0.0105(14) 0.0042(12)
C49 0.0211(19) 0.0171(15) 0.0189(16) 0.0002(12) 0.0082(14) 0.0026(13)
C50 0.0206(19) 0.0181(16) 0.0204(16) -0.0015(12) 0.0115(14) 0.0012(12)
C51 0.027(2) 0.0154(15) 0.0165(16) -0.0006(12) 0.0090(14) 0.0014(13)
C52 0.0237(19) 0.0152(15) 0.0152(15) -0.0001(12) 0.0098(13) -0.0017(12)
C53 0.0235(19) 0.0174(16) 0.0122(14) 0.0004(11) 0.0072(13) 0.0006(12)
C54 0.026(2) 0.0144(15) 0.0114(14) 0.0014(11) 0.0066(13) -0.0019(12)
C55 0.027(2) 0.0140(15) 0.0121(14) 0.0001(11) 0.0051(13) 0.0012(13)
C56 0.027(2) 0.0137(15) 0.0155(15) 0.0024(12) 0.0056(14) 0.0029(13)
C57 0.029(2) 0.0125(15) 0.0154(15) 0.0020(12) 0.0058(14) 0.0070(13)
C58 0.027(2) 0.0099(14) 0.0191(16) 0.0021(12) 0.0053(14) 0.0046(12)
C59 0.027(2) 0.0125(15) 0.0199(16) -0.0018(12) 0.0063(14) 0.0060(13)
C60 0.029(2) 0.0110(14) 0.0192(16) -0.0043(12) 0.0083(15) 0.0022(12)
C61 0.033(2) 0.0081(14) 0.0212(17) -0.0024(12) 0.0088(15) 0.0017(13)
C62 0.029(2) 0.0123(15) 0.0184(16) -0.0044(12) 0.0075(14) -0.0004(13)
C63 0.027(2) 0.0131(15) 0.0162(15) -0.0052(12) 0.0057(14) 0.0033(12)
C64 0.027(2) 0.0147(15) 0.0155(15) -0.0038(12) 0.0029(14) -0.0018(13)
C65 0.0243(19) 0.0183(16) 0.0111(14) -0.0011(12) 0.0041(13) 0.0013(13)
C66 0.0240(19) 0.0166(15) 0.0105(14) -0.0016(11) 0.0033(13) 0.0001(12)
C67 0.0235(19) 0.0183(16) 0.0100(14) 0.0002(12) 0.0026(13) 0.0012(13)
C68 0.0240(19) 0.0156(15) 0.0139(15) 0.0021(12) 0.0037(13) 0.0022(13)
C69 0.0180(18) 0.0219(16) 0.0153(15) 0.0016(12) 0.0040(13) 0.0036(13)
C70 0.0175(18) 0.0184(16) 0.0207(17) 0.0022(12) 0.0062(14) 0.0039(12)
C71 0.0188(18) 0.0173(16) 0.0196(16) -0.0004(12) 0.0081(13) 0.0034(12)
C72 0.0176(18) 0.0195(16) 0.0192(16) -0.0025(12) 0.0080(13) -0.0014(12)
C73 0.0196(18) 0.0191(16) 0.0193(16) -0.0021(12) 0.0104(14) -0.0038(12)
C74 0.0195(19) 0.0206(16) 0.0190(16) -0.0004(13) 0.0091(14) -0.0014(13)
C75 0.026(2) 0.0162(15) 0.0180(16) -0.0010(12) 0.0119(14) -0.0049(13)
C76 0.025(2) 0.0179(16) 0.0195(16) 0.0011(12) 0.0121(14) -0.0040(13)
C77 0.028(2) 0.0164(15) 0.0140(15) 0.0007(12) 0.0081(14) -0.0030(13)
C78 0.030(2) 0.0123(15) 0.0184(16) 0.0007(12) 0.0089(15) -0.0018(13)
C79 0.033(2) 0.0116(14) 0.0147(15) 0.0024(12) 0.0075(14) -0.0030(13)
C80 0.036(2) 0.0070(14) 0.0198(16) 0.0008(12) 0.0092(15) 0.0030(13)
C81 0.033(2) 0.0069(14) 0.0216(17) 0.0003(12) 0.0086(15) -0.0011(12)
C82 0.031(2) 0.0112(14) 0.0193(16) 0.0002(12) 0.0084(15) -0.0044(13)
C83 0.026(2) 0.0111(14) 0.0210(17) -0.0010(12) 0.0062(14) -0.0063(12)
C84 0.027(2) 0.0126(15) 0.0185(16) -0.0032(12) 0.0062(14) -0.0056(12)
C85 0.0244(19) 0.0148(15) 0.0170(16) -0.0048(12) 0.0059(14) -0.0034(13)
C86 0.024(2) 0.0175(16) 0.0178(16) -0.0048(12) 0.0065(14) -0.0061(13)
C87 0.0213(19) 0.0187(16) 0.0144(15) -0.0022(12) 0.0042(13) -0.0001(13)
C88 0.0191(18) 0.0195(16) 0.0155(15) -0.0003(12) 0.0049(13) 0.0019(12)
C89 0.0201(19) 0.0176(16) 0.0189(16) -0.0013(12) 0.0070(14) -0.0013(12)
C90 0.0201(19) 0.0140(15) 0.0196(16) -0.0029(12) 0.0052(14) -0.0039(12)
C91 0.0237(19) 0.0142(15) 0.0208(17) -0.0019(12) 0.0068(14) -0.0063(12)
C92 0.0204(19) 0.0166(16) 0.0208(16) -0.0014(12) 0.0078(14) -0.0057(12)
C93 0.025(2) 0.0177(16) 0.0214(17) -0.0007(13) 0.0108(15) -0.0053(13)
C94 0.029(2) 0.0118(14) 0.0165(15) 0.0007(12) 0.0078(14) -0.0063(13)

loop_
_atom_type_symbol
_atom_type_description
_atom_type_scat_dispersion_real
_atom_type_scat_dispersion_imag
_atom_type_scat_source
C C 0.0033 0.0016 'International Tables Vol C Tables 4.2.6.8 and 6.1.1.4'
Cl Cl 0.1484 0.1585 'International Tables Vol C Tables 4.2.6.8 and 6.1.1.4'

loop_
_geom_angle_atom_site_label_1
_geom_angle_atom_site_label_2
_geom_angle_atom_site_label_3
_geom_angle
C6 C1 C10 118.9(3)
C6 C1 C2 115.9(3)
C10 C1 C2 123.0(3)
C13 C2 C1 112.9(3)
C13 C2 C3 100.5(3)
C1 C2 C3 107.9(3)
C13 C2 Cl1 111.2(2)
C1 C2 Cl1 110.5(2)
C3 C2 Cl1 113.5(3)
C15 C3 C4 120.5(3)
C15 C3 C2 111.4(3)
C4 C3 C2 124.8(3)
C3 C4 C18 119.2(3)
C3 C4 C5 115.7(3)
C18 C4 C5 123.4(3)
C4 C5 C21 113.2(3)
C4 C5 C6 108.4(3)
C21 C5 C6 100.7(3)
C4 C5 Cl2 110.4(3)
C21 C5 Cl2 109.9(2)
C6 C5 Cl2 114.0(2)
C7 C6 C1 120.8(3)
C7 C6 C5 111.5(3)
C1 C6 C5 124.2(3)
C6 C7 C8 120.9(3)
C6 C7 C22 111.2(3)
C8 C7 C22 124.9(3)
C9 C8 C7 119.7(3)
C9 C8 C25 122.2(3)
C7 C8 C25 116.9(3)
C8 C9 C10 118.3(3)
C8 C9 C28 119.5(3)
C10 C9 C28 121.4(3)
C1 C10 C9 120.9(3)
C1 C10 C11 118.7(3)
C9 C10 C11 119.7(3)
C30 C11 C10 109.9(3)
C30 C11 C12 101.0(3)
C10 C11 C12 113.3(3)
C30 C11 Cl3 112.6(2)
C10 C11 Cl3 109.4(2)
C12 C11 Cl3 110.6(2)
C13 C12 C32 123.6(3)
C13 C12 C11 123.0(3)
C32 C12 C11 110.0(3)
C12 C13 C2 122.5(3)
C12 C13 C14 123.8(3)
C2 C13 C14 110.2(3)
C13 C14 C15 99.9(3)
C13 C14 C34 112.4(3)
C15 C14 C34 110.8(3)
C13 C14 Cl4 110.7(3)
C15 C14 Cl4 110.6(3)
C34 C14 Cl4 111.9(2)
C3 C15 C16 121.0(3)
C3 C15 C14 110.4(3)
C16 C15 C14 126.2(3)
C15 C16 C17 120.2(3)
C15 C16 C36 116.0(3)
C17 C16 C36 123.0(3)
C18 C17 C16 117.4(3)
C18 C17 C39 121.1(3)
C16 C17 C39 121.0(3)
C4 C18 C17 121.4(3)
C4 C18 C19 117.8(3)
C17 C18 C19 120.2(3)
C41 C19 C18 110.2(3)
C41 C19 C20 100.8(3)
C18 C19 C20 113.5(3)
C41 C19 Cl5 111.7(2)
C18 C19 Cl5 110.0(3)
C20 C19 Cl5 110.5(2)
C21 C20 C43 122.7(3)
C21 C20 C19 123.0(3)
C43 C20 C19 111.0(3)
C20 C21 C5 122.0(3)
C20 C21 C22 123.3(4)
C5 C21 C22 110.8(3)
C23 C22 C21 112.6(3)
C23 C22 C7 110.8(3)
C21 C22 C7 99.5(3)
C23 C22 Cl6 111.1(2)
C21 C22 Cl6 111.1(2)
C7 C22 Cl6 111.3(2)
C24 C23 C44 118.6(3)
C24 C23 C22 117.4(3)
C44 C23 C22 121.7(3)
C47 C24 C23 121.2(3)
C47 C24 C25 109.6(3)
C23 C24 C25 124.2(3)
C8 C25 C26 113.8(3)
C8 C25 C24 112.7(3)
C26 C25 C24 102.5(3)
C8 C25 Cl7 107.5(2)
C26 C25 Cl7 108.2(2)
C24 C25 Cl7 112.1(2)
C27 C26 C25 122.8(3)
C27 C26 C48 125.1(3)
C25 C26 C48 109.6(3)
C26 C27 C28 122.5(3)
C26 C27 C51 115.9(3)
C28 C27 C51 121.6(3)
C27 C28 C29 112.9(3)
C27 C28 C9 113.0(3)
C29 C28 C9 111.6(3)
C27 C28 Cl8 105.3(2)
C29 C28 Cl8 105.4(2)
C9 C28 Cl8 107.9(2)
C30 C29 C53 117.6(3)
C30 C29 C28 118.0(3)
C53 C29 C28 123.7(3)
C31 C30 C29 121.9(3)
C31 C30 C11 111.1(3)
C29 C30 C11 125.1(3)
C55 C31 C30 120.9(3)
C55 C31 C32 125.3(3)
C30 C31 C32 111.5(3)
C12 C32 C31 100.8(3)
C12 C32 C33 113.5(3)
C31 C32 C33 110.3(3)
C12 C32 Cl9 110.1(2)
C31 C32 Cl9 111.3(2)
C33 C32 Cl9 110.5(2)
C57 C33 C34 119.8(3)
C57 C33 C32 116.3(3)
C34 C33 C32 120.6(3)
C35 C34 C33 119.6(3)
C35 C34 C14 116.1(3)
C33 C34 C14 121.7(3)
C34 C35 C59 120.4(3)
C34 C35 C36 125.6(3)
C59 C35 C36 108.0(3)
C16 C36 C37 110.8(3)
C16 C36 C35 111.6(3)
C37 C36 C35 102.5(3)
C16 C36 Cl10 109.3(3)
C37 C36 Cl10 112.3(2)
C35 C36 Cl10 110.3(2)
C38 C37 C60 121.1(4)
C38 C37 C36 124.0(3)
C60 C37 C36 109.5(3)
C63 C38 C37 116.0(3)
C63 C38 C39 120.3(3)
C37 C38 C39 121.4(3)
C38 C39 C40 111.1(3)
C38 C39 C17 110.8(3)
C40 C39 C17 109.8(3)
C38 C39 Cl11 108.7(2)
C40 C39 Cl11 107.5(2)
C17 C39 Cl11 109.0(3)
C41 C40 C65 116.9(3)
C41 C40 C39 118.1(3)
C65 C40 C39 124.6(3)
C40 C41 C42 122.5(4)
C40 C41 C19 124.6(3)
C42 C41 C19 110.7(3)
C67 C42 C41 120.3(3)
C67 C42 C43 124.8(3)
C41 C42 C43 111.7(3)
C20 C43 C44 112.8(3)
C20 C43 C42 100.9(3)
C44 C43 C42 109.7(3)
C20 C43 Cl12 110.8(3)
C44 C43 Cl12 108.4(2)
C42 C43 Cl12 114.3(2)
C45 C44 C23 119.5(3)
C45 C44 C43 117.1(3)
C23 C44 C43 121.0(3)
C46 C45 C44 121.0(3)
C46 C45 C68 110.5(3)
C44 C45 C68 125.1(3)
C47 C46 C45 119.0(4)
C47 C46 C70 122.7(3)
C45 C46 C70 113.0(3)
C24 C47 C46 120.6(3)
C24 C47 C48 112.8(3)
C46 C47 C48 121.8(3)
C47 C48 C49 111.0(3)
C47 C48 C26 100.2(3)
C49 C48 C26 110.1(3)
C47 C48 Cl13 110.0(2)
C49 C48 Cl13 112.5(3)
C26 C48 Cl13 112.3(2)
C50 C49 C71 118.5(3)
C50 C49 C48 116.2(3)
C71 C49 C48 123.2(3)
C49 C50 C74 120.9(3)
C49 C50 C51 124.8(3)
C74 C50 C51 111.1(3)
C27 C51 C50 107.6(3)
C27 C51 C52 116.5(3)
C50 C51 C52 103.4(3)
C27 C51 Cl14 106.1(2)
C50 C51 Cl14 110.8(3)
C52 C51 Cl14 112.4(2)
C53 C52 C75 108.3(3)
C53 C52 C51 115.1(3)
C75 C52 C51 103.9(3)
C53 C52 Cl15 105.5(2)
C75 C52 Cl15 110.9(2)
C51 C52 Cl15 113.3(2)
C29 C53 C54 120.0(3)
C29 C53 C52 121.4(3)
C54 C53 C52 118.6(3)
C55 C54 C53 120.3(3)
C55 C54 C77 118.0(3)
C53 C54 C77 120.8(3)
C31 C55 C54 118.9(3)
C31 C55 C56 116.8(3)
C54 C55 C56 123.6(3)
C79 C56 C55 109.1(3)
C79 C56 C57 101.9(3)
C55 C56 C57 109.9(3)
C79 C56 Cl16 113.1(2)
C55 C56 Cl16 107.3(2)
C57 C56 Cl16 115.3(2)
C33 C57 C58 119.9(3)
C33 C57 C56 125.2(3)
C58 C57 C56 108.4(3)
C59 C58 C57 119.7(3)
C59 C58 C80 120.7(3)
C57 C58 C80 110.3(3)
C58 C59 C35 120.6(3)
C58 C59 C60 119.0(4)
C35 C59 C60 110.2(3)
C61 C60 C37 122.1(3)
C61 C60 C59 120.9(3)
C37 C60 C59 108.2(3)
C60 C61 C62 115.0(3)
C60 C61 C81 120.8(3)
C62 C61 C81 118.4(4)
C61 C62 C63 122.3(4)
C61 C62 C84 121.5(3)
C63 C62 C84 108.6(3)
C38 C63 C62 121.2(3)
C38 C63 C64 124.8(3)
C62 C63 C64 109.0(3)
C85 C64 C65 111.2(3)
C85 C64 C63 101.9(3)
C65 C64 C63 111.5(3)
C85 C64 Cl17 112.4(2)
C65 C64 Cl17 108.8(2)
C63 C64 Cl17 110.9(2)
C40 C65 C66 121.2(3)
C40 C65 C64 119.7(3)
C66 C65 C64 118.7(3)
C67 C66 C65 119.5(3)
C67 C66 C87 118.5(3)
C65 C66 C87 121.1(3)
C42 C67 C66 119.2(3)
C42 C67 C68 117.5(3)
C66 C67 C68 121.8(3)
C69 C68 C45 100.9(3)
C69 C68 C67 111.7(3)
C45 C68 C67 109.3(3)
C69 C68 Cl18 111.9(2)
C45 C68 Cl18 112.5(2)
C67 C68 Cl18 110.2(2)
C88 C69 C68 121.7(3)
C88 C69 C70 122.2(3)
C68 C69 C70 112.4(3)
C46 C70 C69 100.3(3)
C46 C70 C71 110.4(3)
C69 C70 C71 112.1(3)
C46 C70 Cl19 112.0(2)
C69 C70 Cl19 113.5(2)
C71 C70 Cl19 108.3(3)
C72 C71 C49 121.0(3)
C72 C71 C70 119.8(3)
C49 C71 C70 118.4(3)
C71 C72 C73 120.4(3)
C71 C72 C89 120.9(3)
C73 C72 C89 117.6(3)
C74 C73 C72 116.8(3)
C74 C73 C92 117.0(3)
C72 C73 C92 122.6(3)
C50 C74 C75 110.4(3)
C50 C74 C73 121.9(3)
C75 C74 C73 122.9(3)
C76 C75 C74 119.8(3)
C76 C75 C52 122.7(3)
C74 C75 C52 110.8(3)
C75 C76 C93 119.1(3)
C75 C76 C77 121.1(3)
C93 C76 C77 111.8(3)
C76 C77 C78 101.2(3)
C76 C77 C54 109.6(3)
C78 C77 C54 109.3(3)
C76 C77 Cl20 113.7(3)
C78 C77 Cl20 112.1(2)
C54 C77 Cl20 110.5(2)
C79 C78 C94 120.0(3)
C79 C78 C77 122.3(3)
C94 C78 C77 110.4(3)
C78 C79 C80 120.1(3)
C78 C79 C56 121.4(3)
C80 C79 C56 110.8(4)
C79 C80 C81 121.8(4)
C79 C80 C58 107.7(3)
C81 C80 C58 121.7(3)
C80 C81 C82 118.0(3)
C80 C81 C61 116.5(4)
C82 C81 C61 119.7(3)
C94 C82 C81 118.4(3)
C94 C82 C83 116.5(3)
C81 C82 C83 120.7(3)
C84 C83 C91 117.2(3)
C84 C83 C82 117.5(4)
C91 C83 C82 121.2(3)
C85 C84 C83 122.6(3)
C85 C84 C62 108.4(3)
C83 C84 C62 121.3(3)
C86 C85 C84 119.4(3)
C86 C85 C64 122.5(3)
C84 C85 C64 110.8(3)
C85 C86 C90 119.9(3)
C85 C86 C87 121.2(3)
C90 C86 C87 113.2(3)
C86 C87 C88 100.9(3)
C86 C87 C66 110.3(3)
C88 C87 C66 110.9(3)
C86 C87 Cl21 112.5(2)
C88 C87 Cl21 111.9(2)
C66 C87 Cl21 110.0(2)
C69 C88 C89 121.9(3)
C69 C88 C87 122.4(3)
C89 C88 C87 112.1(3)
C88 C89 C72 112.8(3)
C88 C89 C90 101.7(3)
C72 C89 C90 111.7(3)
C88 C89 Cl22 109.5(2)
C72 C89 Cl22 110.2(3)
C90 C89 Cl22 110.6(2)
C91 C90 C86 122.2(3)
C91 C90 C89 124.2(3)
C86 C90 C89 109.9(3)
C90 C91 C83 118.4(3)
C90 C91 C92 117.7(3)
C83 C91 C92 120.0(3)
C93 C92 C73 117.9(3)
C93 C92 C91 117.6(3)
C73 C92 C91 118.3(3)
C92 C93 C76 123.2(3)
C92 C93 C94 122.2(3)
C76 C93 C94 107.5(3)
C82 C94 C78 121.6(4)
C82 C94 C93 121.6(3)
C78 C94 C93 109.1(3)

loop_
_geom_bond_atom_site_label_1
_geom_bond_atom_site_label_2
_geom_bond_distance
Cl1 C2 1.821(4)
Cl2 C5 1.808(4)
Cl3 C11 1.823(3)
Cl4 C14 1.814(4)
Cl5 C19 1.825(4)
Cl6 C22 1.821(3)
Cl7 C25 1.840(3)
Cl8 C28 1.881(4)
Cl9 C32 1.822(3)
Cl10 C36 1.818(4)
Cl11 C39 1.829(4)
Cl12 C43 1.821(3)
Cl13 C48 1.822(3)
Cl14 C51 1.811(4)
Cl15 C52 1.807(3)
Cl16 C56 1.808(3)
Cl17 C64 1.826(3)
Cl18 C68 1.807(3)
Cl19 C70 1.809(4)
Cl20 C77 1.810(3)
Cl21 C87 1.818(3)
Cl22 C89 1.839(4)
C1 C6 1.389(5)
C1 C10 1.401(5)
C1 C2 1.508(5)
C2 C13 1.499(5)
C2 C3 1.518(5)
C3 C15 1.381(5)
C3 C4 1.385(5)
C4 C18 1.405(5)
C4 C5 1.500(5)
C5 C21 1.500(5)
C5 C6 1.518(5)
C6 C7 1.366(5)
C7 C8 1.404(5)
C7 C22 1.521(5)
C8 C9 1.400(4)
C8 C25 1.479(5)
C9 C10 1.414(5)
C9 C28 1.539(5)
C10 C11 1.507(4)
C11 C30 1.494(5)
C11 C12 1.519(5)
C12 C13 1.320(5)
C12 C32 1.503(5)
C13 C14 1.513(5)
C14 C15 1.514(5)
C14 C34 1.519(5)
C15 C16 1.392(5)
C16 C17 1.418(5)
C16 C36 1.500(5)
C17 C18 1.412(5)
C17 C39 1.560(5)
C18 C19 1.512(5)
C19 C41 1.504(5)
C19 C20 1.520(5)
C20 C21 1.319(5)
C20 C43 1.498(5)
C21 C22 1.514(5)
C22 C23 1.494(5)
C23 C24 1.395(5)
C23 C44 1.398(5)
C24 C47 1.369(5)
C24 C25 1.515(5)
C25 C26 1.482(5)
C26 C27 1.344(5)
C26 C48 1.527(5)
C27 C28 1.495(5)
C27 C51 1.520(5)
C28 C29 1.518(4)
C29 C30 1.393(5)
C29 C53 1.409(5)
C30 C31 1.385(4)
C31 C55 1.385(5)
C31 C32 1.508(6)
C32 C33 1.515(4)
C33 C57 1.389(5)
C33 C34 1.423(5)
C34 C35 1.383(5)
C35 C59 1.399(6)
C35 C36 1.531(5)
C36 C37 1.508(5)
C37 C38 1.399(5)
C37 C60 1.414(5)
C38 C63 1.392(5)
C38 C39 1.532(5)
C39 C40 1.549(5)
C40 C41 1.392(5)
C40 C65 1.398(5)
C41 C42 1.395(5)
C42 C67 1.389(5)
C42 C43 1.512(5)
C43 C44 1.509(5)
C44 C45 1.392(6)
C45 C46 1.386(5)
C45 C68 1.517(5)
C46 C47 1.384(5)
C46 C70 1.503(5)
C47 C48 1.498(5)
C48 C49 1.506(5)
C49 C50 1.371(5)
C49 C71 1.427(5)
C50 C74 1.396(5)
C50 C51 1.528(5)
C51 C52 1.581(4)
C52 C53 1.512(5)
C52 C75 1.519(5)
C53 C54 1.426(4)
C54 C55 1.389(5)
C54 C77 1.541(5)
C55 C56 1.523(4)
C56 C79 1.516(5)
C56 C57 1.526(5)
C57 C58 1.413(5)
C58 C59 1.386(5)
C58 C80 1.438(6)
C59 C60 1.444(5)
C60 C61 1.398(6)
C61 C62 1.400(5)
C61 C81 1.467(5)
C62 C63 1.410(5)
C62 C84 1.438(6)
C63 C64 1.512(5)
C64 C85 1.497(6)
C64 C65 1.509(5)
C65 C66 1.435(5)
C66 C67 1.394(5)
C66 C87 1.526(6)
C67 C68 1.519(5)
C68 C69 1.505(5)
C69 C88 1.324(5)
C69 C70 1.512(5)
C70 C71 1.521(5)
C71 C72 1.396(5)
C72 C73 1.421(5)
C72 C89 1.508(5)
C73 C74 1.415(5)
C73 C92 1.450(5)
C74 C75 1.409(5)
C75 C76 1.352(5)
C76 C93 1.419(5)
C76 C77 1.503(5)
C77 C78 1.516(5)
C78 C79 1.358(6)
C78 C94 1.419(5)
C79 C80 1.410(5)
C80 C81 1.418(5)
C81 C82 1.438(6)
C82 C94 1.412(5)
C82 C83 1.461(5)
C83 C84 1.415(5)
C83 C91 1.437(5)
C84 C85 1.393(5)
C85 C86 1.368(5)
C86 C90 1.400(5)
C86 C87 1.494(5)
C87 C88 1.515(5)
C88 C89 1.508(5)
C89 C90 1.511(5)
C90 C91 1.396(5)
C91 C92 1.459(5)
C92 C93 1.389(5)
C93 C94 1.444(5)
